data_4337930
loop_
_publ_author_name
'Zhou, Yunshan'
'Li, Xiaomin'
'Zhang, Lijuan'
'Guo, Yan'
'Shi, Zonghai'

_publ_section_title
;
 3-D Silver(I)-Lanthanide(III) Heterometallic-Organic Frameworks
 Constructed from 2,2'-Bipyridine-3,3'-dicarboxylic Acid: Synthesis,
 Structure, Photoluminescence, and Their Remarkable Thermostability.
;
_journal_issue 7
_journal_name_full 'Inorganic chemistry'
_journal_page_first 3362
_journal_paper_doi 10.1021/ic402718c
_journal_volume 53
_journal_year 2014
_chemical_formula_sum 'C24 H12 Ag Dy N4 O8'
_chemical_formula_weight 754.75
_chemical_name_systematic
; 
 ? 
;
_space_group_IT_number 15
_symmetry_cell_setting monoclinic
_symmetry_space_group_name_Hall '-C 2yc'
_symmetry_space_group_name_H-M 'C 1 2/c 1'
_atom_sites_solution_hydrogens geom
_atom_sites_solution_primary direct
_atom_sites_solution_secondary difmap
_audit_creation_method SHELXL-97
_cell_angle_alpha 90.00
_cell_angle_beta 93.302(5)
_cell_angle_gamma 90.00
_cell_formula_units_Z 4
_cell_length_a 24.5101(14)
_cell_length_b 12.1342(11)
_cell_length_c 7.4571(4)
_cell_measurement_reflns_used 1820
_cell_measurement_temperature 301(2)
_cell_measurement_theta_max 71.6725
_cell_measurement_theta_min 3.6099
_cell_volume 2214.1(3)
_computing_cell_refinement
;
CrysAlisPro, Agilent Technologies,
Version 1.171.35.11 (release 16-05-2011 CrysAlis171 .NET)
(compiled May 16 2011,17:55:39)
;
_computing_data_collection
;
CrysAlisPro, Agilent Technologies,
Version 1.171.35.11 (release 16-05-2011 CrysAlis171 .NET)
(compiled May 16 2011,17:55:39)
;
_computing_data_reduction
;
CrysAlisPro, Agilent Technologies,
Version 1.171.35.11 (release 16-05-2011 CrysAlis171 .NET)
(compiled May 16 2011,17:55:39)
;
_computing_structure_refinement 'SHELXL-97 (Sheldrick, 1997)'
_computing_structure_solution 'SHELXS-97 (Sheldrick, 1990)'
_diffrn_ambient_temperature 301(2)
_diffrn_detector_area_resol_mean 16.0971
_diffrn_measured_fraction_theta_full 0.999
_diffrn_measured_fraction_theta_max 0.999
_diffrn_measurement_device_type 'Xcalibur, Eos, Gemini'
_diffrn_measurement_method '\w scans'
_diffrn_radiation_monochromator graphite
_diffrn_radiation_source 'fine-focus sealed tube'
_diffrn_radiation_type CuK\a
_diffrn_radiation_wavelength 1.54184
_diffrn_reflns_av_R_equivalents 0.0335
_diffrn_reflns_av_sigmaI/netI 0.0471
_diffrn_reflns_limit_h_max 29
_diffrn_reflns_limit_h_min -29
_diffrn_reflns_limit_k_max 14
_diffrn_reflns_limit_k_min -14
_diffrn_reflns_limit_l_max 8
_diffrn_reflns_limit_l_min -4
_diffrn_reflns_number 3774
_diffrn_reflns_theta_full 67.38
_diffrn_reflns_theta_max 67.38
_diffrn_reflns_theta_min 3.61
_exptl_absorpt_coefficient_mu 25.507
_exptl_absorpt_correction_T_max 0.0801
_exptl_absorpt_correction_T_min 0.0801
_exptl_absorpt_correction_type analytical
_exptl_crystal_colour colorless
_exptl_crystal_density_diffrn 2.264
_exptl_crystal_density_method 'not measured'
_exptl_crystal_description tube
_exptl_crystal_F_000 1444
_exptl_crystal_size_max 0.50
_exptl_crystal_size_mid 0.11
_exptl_crystal_size_min 0.07
_refine_diff_density_max 0.521
_refine_diff_density_min -0.892
_refine_diff_density_rms 0.121
_refine_ls_extinction_method none
_refine_ls_goodness_of_fit_ref 0.955
_refine_ls_hydrogen_treatment mixed
_refine_ls_matrix_type full
_refine_ls_number_parameters 174
_refine_ls_number_reflns 1988
_refine_ls_number_restraints 0
_refine_ls_restrained_S_all 0.955
_refine_ls_R_factor_all 0.0346
_refine_ls_R_factor_gt 0.0319
_refine_ls_shift/su_max 0.001
_refine_ls_shift/su_mean 0.000
_refine_ls_structure_factor_coef Fsqd
_refine_ls_weighting_details 'calc w=1/[\s^2^(Fo^2^)+(0.0459P)^2^+4.6906P] where P=(Fo^2^+2Fc^2^)/3'
_refine_ls_weighting_scheme calc
_refine_ls_wR_factor_gt 0.0792
_refine_ls_wR_factor_ref 0.0813
_reflns_number_gt 1852
_reflns_number_total 1988
_reflns_threshold_expression >2sigma(I)
_cod_data_source_file ic402718c_si_004.cif
_cod_data_source_block 66
_cod_depositor_comments 'Adding full bibliography for 4337926--4337932.cif.'
_cod_database_code 4337930

loop_
_symmetry_equiv_pos_as_xyz
'x, y, z'
'-x, y, -z+1/2'
'x+1/2, y+1/2, z'
'-x+1/2, y+1/2, -z+1/2'
'-x, -y, -z'
'x, -y, z-1/2'
'-x+1/2, -y+1/2, -z'
'x+1/2, -y+1/2, z-1/2'

loop_
_atom_site_label
_atom_site_type_symbol
_atom_site_fract_x
_atom_site_fract_y
_atom_site_fract_z
_atom_site_U_iso_or_equiv
_atom_site_adp_type
_atom_site_occupancy
_atom_site_symmetry_multiplicity
_atom_site_calc_flag
_atom_site_refinement_flags
Dy1 Dy 0.5000 0.55539(3) 0.2500 0.01486(13) Uani 1 2 d S
Ag1 Ag 0.7500 0.2500 0.5000 0.04117(19) Uani 1 2 d S
O4 O 0.57932(16) 0.4283(3) 0.2343(5) 0.0299(9) Uani 1 1 d .
O2 O 0.56624(14) 0.3309(3) -0.1684(5) 0.0269(8) Uani 1 1 d .
O3 O 0.52772(14) 0.4040(3) 0.4598(4) 0.0233(7) Uani 1 1 d .
C12 C 0.56536(18) 0.3699(4) 0.3603(6) 0.0184(9) Uani 1 1 d .
N N 0.71792(17) 0.3173(3) 0.2504(6) 0.0249(9) Uani 1 1 d .
C1 C 0.7487(2) 0.3757(5) 0.1420(8) 0.0335(12) Uani 1 1 d .
H1 H 0.7836 0.3965 0.1841 0.040 Uiso 1 1 calc R
C4 C 0.6470(2) 0.3113(4) 0.0168(7) 0.0221(10) Uani 1 1 d .
C3 C 0.6791(2) 0.3741(5) -0.0900(8) 0.0323(12) Uani 1 1 d .
H3 H 0.6657 0.3950 -0.2042 0.039 Uiso 1 1 calc R
C5 C 0.6677(2) 0.2857(4) 0.1907(7) 0.0200(10) Uani 1 1 d .
C2 C 0.7307(2) 0.4061(5) -0.0294(9) 0.0396(14) Uani 1 1 d .
H2 H 0.7528 0.4470 -0.1018 0.048 Uiso 1 1 calc R
O1 O 0.57625(16) 0.1797(3) -0.0030(5) 0.0366(9) Uani 1 1 d .
C11 C 0.5918(2) 0.2691(4) -0.0536(7) 0.0230(11) Uani 1 1 d .
N0AA N 0.65910(17) 0.1240(4) 0.3643(6) 0.0272(10) Uani 1 1 d .
C6 C 0.63616(19) 0.2209(4) 0.3200(6) 0.0183(9) Uani 1 1 d .
C8 C 0.5606(2) 0.1855(4) 0.5017(7) 0.0245(11) Uani 1 1 d .
H8 H 0.5281 0.2070 0.5502 0.029 Uiso 1 1 calc R
C7 C 0.5883(2) 0.2574(4) 0.3931(7) 0.0206(10) Uani 1 1 d .
C9 C 0.5819(2) 0.0824(4) 0.5361(8) 0.0318(12) Uani 1 1 d .
H9 H 0.5632 0.0315 0.6028 0.038 Uiso 1 1 calc R
C10 C 0.6320(2) 0.0559(4) 0.4690(8) 0.0323(13) Uani 1 1 d .
H10 H 0.6474 -0.0123 0.4983 0.039 Uiso 1 1 calc R

loop_
_atom_site_aniso_label
_atom_site_aniso_U_11
_atom_site_aniso_U_22
_atom_site_aniso_U_33
_atom_site_aniso_U_23
_atom_site_aniso_U_13
_atom_site_aniso_U_12
Dy1 0.0148(2) 0.01581(19) 0.0140(2) 0.000 0.00061(14) 0.000
Ag1 0.0241(3) 0.0703(5) 0.0281(3) 0.0093(3) -0.0073(2) 0.0003(3)
O4 0.034(2) 0.0243(18) 0.033(2) 0.0070(15) 0.0139(17) 0.0103(15)
O2 0.0236(18) 0.0326(19) 0.0238(19) 0.0018(15) -0.0039(15) 0.0098(15)
O3 0.0258(18) 0.0250(17) 0.0196(18) -0.0024(14) 0.0062(14) 0.0098(14)
C12 0.016(2) 0.020(2) 0.019(2) -0.0005(18) -0.0032(18) 0.0044(18)
N 0.021(2) 0.030(2) 0.024(2) -0.0006(17) 0.0026(17) -0.0008(17)
C1 0.022(3) 0.039(3) 0.040(3) 0.006(2) 0.005(2) -0.006(2)
C4 0.019(2) 0.027(3) 0.021(2) 0.0028(19) 0.0011(19) 0.0086(19)
C3 0.030(3) 0.037(3) 0.030(3) 0.010(2) 0.004(2) 0.007(2)
C5 0.020(2) 0.018(2) 0.022(3) 0.0000(19) 0.001(2) 0.0016(18)
C2 0.031(3) 0.043(3) 0.046(4) 0.015(3) 0.008(3) -0.005(3)
O1 0.036(2) 0.033(2) 0.040(2) 0.0059(17) -0.0105(18) -0.0071(17)
C11 0.026(3) 0.026(3) 0.017(2) -0.0042(19) 0.003(2) 0.007(2)
N0AA 0.023(2) 0.025(2) 0.033(2) 0.0025(18) -0.0018(18) 0.0062(18)
C6 0.013(2) 0.020(2) 0.022(2) -0.0011(18) -0.0008(18) 0.0014(17)
C8 0.024(3) 0.029(3) 0.021(3) -0.001(2) 0.007(2) 0.002(2)
C7 0.019(2) 0.021(2) 0.021(3) -0.0016(18) -0.001(2) 0.0021(18)
C9 0.032(3) 0.023(3) 0.041(3) 0.006(2) 0.012(3) -0.004(2)
C10 0.033(3) 0.022(3) 0.041(3) 0.010(2) 0.002(3) 0.008(2)

loop_
_atom_type_symbol
_atom_type_description
_atom_type_scat_dispersion_real
_atom_type_scat_dispersion_imag
_atom_type_scat_source
C C 0.0181 0.0091 'International Tables Vol C Tables 4.2.6.8 and 6.1.1.4'
H H 0.0000 0.0000 'International Tables Vol C Tables 4.2.6.8 and 6.1.1.4'
Ag Ag 0.1306 4.2820 'International Tables Vol C Tables 4.2.6.8 and 6.1.1.4'
Dy Dy -9.8046 9.8477 'International Tables Vol C Tables 4.2.6.8 and 6.1.1.4'
N N 0.0311 0.0180 'International Tables Vol C Tables 4.2.6.8 and 6.1.1.4'
O O 0.0492 0.0322 'International Tables Vol C Tables 4.2.6.8 and 6.1.1.4'

loop_
_geom_angle_atom_site_label_1
_geom_angle_atom_site_label_2
_geom_angle_atom_site_label_3
_geom_angle
_geom_angle_site_symmetry_1
_geom_angle_site_symmetry_3
O2 Dy1 O2 101.91(19) 6_566 5_665
O2 Dy1 O3 82.04(13) 6_566 5_666
O2 Dy1 O3 82.82(12) 5_665 5_666
O2 Dy1 O3 82.82(12) 6_566 6_565
O2 Dy1 O3 82.04(13) 5_665 6_565
O3 Dy1 O3 155.86(17) 5_666 6_565
O2 Dy1 O3 144.38(12) 6_566 2_655
O2 Dy1 O3 96.86(12) 5_665 2_655
O3 Dy1 O3 130.58(12) 5_666 2_655
O3 Dy1 O3 70.06(13) 6_565 2_655
O2 Dy1 O3 96.86(12) 6_566 .
O2 Dy1 O3 144.38(12) 5_665 .
O3 Dy1 O3 70.06(13) 5_666 .
O3 Dy1 O3 130.58(12) 6_565 .
O3 Dy1 O3 84.53(16) 2_655 .
O2 Dy1 O4 161.03(13) 6_566 2_655
O2 Dy1 O4 80.49(14) 5_665 2_655
O3 Dy1 O4 79.58(12) 5_666 2_655
O3 Dy1 O4 116.10(12) 6_565 2_655
O3 Dy1 O4 52.06(11) 2_655 2_655
O3 Dy1 O4 72.42(13) . 2_655
O2 Dy1 O4 80.49(14) 6_566 .
O2 Dy1 O4 161.03(13) 5_665 .
O3 Dy1 O4 116.10(12) 5_666 .
O3 Dy1 O4 79.58(12) 6_565 .
O3 Dy1 O4 72.42(13) 2_655 .
O3 Dy1 O4 52.06(11) . .
O4 Dy1 O4 103.44(17) 2_655 .
O2 Dy1 C12 166.17(14) 6_566 2_655
O2 Dy1 C12 91.26(13) 5_665 2_655
O3 Dy1 C12 104.04(13) 5_666 2_655
O3 Dy1 C12 94.99(12) 6_565 2_655
O3 Dy1 C12 26.71(12) 2_655 2_655
O3 Dy1 C12 74.15(12) . 2_655
O4 Dy1 C12 25.68(12) 2_655 2_655
O4 Dy1 C12 85.68(13) . 2_655
O2 Dy1 C12 91.26(13) 6_566 .
O2 Dy1 C12 166.17(14) 5_665 .
O3 Dy1 C12 94.99(12) 5_666 .
O3 Dy1 C12 104.04(13) 6_565 .
O3 Dy1 C12 74.15(12) 2_655 .
O3 Dy1 C12 26.71(12) . .
O4 Dy1 C12 85.68(13) 2_655 .
O4 Dy1 C12 25.68(12) . .
C12 Dy1 C12 75.98(18) 2_655 .
O2 Dy1 Dy1 115.77(9) 6_566 5_665
O2 Dy1 Dy1 89.57(9) 5_665 5_665
O3 Dy1 Dy1 161.83(9) 5_666 5_665
O3 Dy1 Dy1 36.07(8) 6_565 5_665
O3 Dy1 Dy1 33.99(7) 2_655 5_665
O3 Dy1 Dy1 109.10(8) . 5_665
O4 Dy1 Dy1 82.91(9) 2_655 5_665
O4 Dy1 Dy1 72.74(9) . 5_665
C12 Dy1 Dy1 59.48(9) 2_655 5_665
C12 Dy1 Dy1 88.46(9) . 5_665
O2 Dy1 Dy1 89.57(9) 6_566 5_666
O2 Dy1 Dy1 115.77(9) 5_665 5_666
O3 Dy1 Dy1 36.07(8) 5_666 5_666
O3 Dy1 Dy1 161.83(9) 6_565 5_666
O3 Dy1 Dy1 109.10(8) 2_655 5_666
O3 Dy1 Dy1 33.99(7) . 5_666
O4 Dy1 Dy1 72.74(9) 2_655 5_666
O4 Dy1 Dy1 82.91(9) . 5_666
C12 Dy1 Dy1 88.46(9) 2_655 5_666
C12 Dy1 Dy1 59.48(9) . 5_666
Dy1 Dy1 Dy1 140.351(19) 5_665 5_666
N Ag1 N 180.0 7_656 .
C12 O4 Dy1 93.9(3) . .
C11 O2 Dy1 152.3(3) . 5_665
C12 O3 Dy1 148.4(3) . 5_666
C12 O3 Dy1 93.1(3) . .
Dy1 O3 Dy1 109.94(13) 5_666 .
O4 C12 O3 119.4(4) . .
O4 C12 C7 122.0(4) . .
O3 C12 C7 118.4(4) . .
C1 N C5 119.3(5) . .
C1 N Ag1 122.3(4) . .
C5 N Ag1 117.6(3) . .
N C1 C2 122.7(5) . .
N C1 H1 118.7 . .
C2 C1 H1 118.7 . .
C3 C4 C5 117.9(5) . .
C3 C4 C11 121.0(5) . .
C5 C4 C11 121.1(5) . .
C2 C3 C4 120.7(5) . .
C2 C3 H3 119.7 . .
C4 C3 H3 119.7 . .
N C5 C4 121.4(5) . .
N C5 C6 115.8(4) . .
C4 C5 C6 122.8(4) . .
C3 C2 C1 117.9(5) . .
C3 C2 H2 121.0 . .
C1 C2 H2 121.0 . .
O1 C11 O2 125.5(5) . .
O1 C11 C4 119.0(5) . .
O2 C11 C4 115.5(4) . .
C6 N0AA C10 118.1(4) . .
N0AA C6 C7 122.3(5) . .
N0AA C6 C5 113.3(4) . .
C7 C6 C5 124.4(4) . .
C9 C8 C7 119.0(5) . .
C9 C8 H8 120.5 . .
C7 C8 H8 120.5 . .
C8 C7 C6 118.6(4) . .
C8 C7 C12 118.5(4) . .
C6 C7 C12 122.9(4) . .
C8 C9 C10 118.6(5) . .
C8 C9 H9 120.7 . .
C10 C9 H9 120.7 . .
N0AA C10 C9 123.0(5) . .
N0AA C10 H10 118.5 . .
C9 C10 H10 118.5 . .

loop_
_geom_bond_atom_site_label_1
_geom_bond_atom_site_label_2
_geom_bond_distance
_geom_bond_site_symmetry_2
Dy1 O2 2.190(3) 6_566
Dy1 O2 2.190(3) 5_665
Dy1 O3 2.357(3) 5_666
Dy1 O3 2.357(3) 6_565
Dy1 O3 2.482(3) 2_655
Dy1 O3 2.482(3) .
Dy1 O4 2.490(3) 2_655
Dy1 O4 2.490(3) .
Dy1 C12 2.857(4) 2_655
Dy1 C12 2.857(4) .
Dy1 Dy1 3.9634(3) 5_665
Dy1 Dy1 3.9634(3) 5_666
Ag1 N 2.140(4) 7_656
Ag1 N 2.140(4) .
O4 C12 1.241(6) .
O2 C11 1.276(6) .
O2 Dy1 2.190(3) 5_665
O3 C12 1.286(6) .
O3 Dy1 2.357(3) 5_666
C12 C7 1.490(6) .
N C1 1.340(7) .
N C5 1.341(6) .
C1 C2 1.378(9) .
C1 H1 0.9300 .
C4 C3 1.381(7) .
C4 C5 1.400(7) .
C4 C11 1.511(7) .
C3 C2 1.375(8) .
C3 H3 0.9300 .
C5 C6 1.493(7) .
C2 H2 0.9300 .
O1 C11 1.218(6) .
N0AA C6 1.337(6) .
N0AA C10 1.340(7) .
C6 C7 1.395(7) .
C8 C9 1.375(7) .
C8 C7 1.393(7) .
C8 H8 0.9300 .
C9 C10 1.390(8) .
C9 H9 0.9300 .
C10 H10 0.9300 .
